data_7123593
loop_
_publ_author_name
'Parmar, Swati'
'Pal, Shiv'
'Biswas, Abhijit'
'Gosavi, Suresh W.'
'Chakraborty, Sudip'
'Reddy, Mallu Chenna'
'Ogale, Satishchandra'

_publ_section_title
;
 Designing a new family of oxonium-cation based structurally diverse
 organic-inorganic hybrid iodoantimonate crystals
;
_journal_name_full 'Chemical Communications'
_journal_paper_doi 10.1039/C9CC03485D
_journal_year 2019
_chemical_formula_moiety 'I9 Sb2, 2(C3 H7 N O), 2(C3 H8 N O)'
_chemical_formula_sum 'C12 H30 I9 N4 O4 Sb2'
_chemical_formula_weight 1680.00
_space_group_crystal_system orthorhombic
_space_group_IT_number 62
_space_group_name_Hall '-P 2ac 2n'
_space_group_name_H-M_alt 'P n m a'
_symmetry_space_group_name_Hall '-P 2ac 2n'
_symmetry_space_group_name_H-M 'P n m a'
_atom_sites_solution_hydrogens geom
_audit_creation_method SHELXL-2014/7
_audit_update_record
;
2019-04-18 deposited with the CCDC.    2019-06-03 downloaded from the CCDC.
;
_cell_angle_alpha 90
_cell_angle_beta 90
_cell_angle_gamma 90
_cell_formula_units_Z 4
_cell_length_a 15.1734(8)
_cell_length_b 30.0131(16)
_cell_length_c 9.0791(4)
_cell_measurement_reflns_used 7666
_cell_measurement_temperature 150(2)
_cell_measurement_theta_max 28.19
_cell_measurement_theta_min 2.68
_cell_volume 4134.6(4)
_computing_cell_refinement 'Bruker SAINT'
_computing_data_collection 'Bruker APEX2'
_computing_data_reduction 'Bruker SAINT'
_computing_molecular_graphics 'Bruker SHELXTL'
_computing_publication_material 'Bruker SHELXTL'
_computing_structure_refinement 'SHELXL-2014/7 (Sheldrick, 2014)'
_computing_structure_solution 'SHELXS-97 (Sheldrick 2008)'
_diffrn_ambient_temperature 150(2)
_diffrn_measured_fraction_theta_full 0.999
_diffrn_measured_fraction_theta_max 0.999
_diffrn_measurement_device_type 'Bruker APEX-II CCD'
_diffrn_measurement_method '\f and \w scans'
_diffrn_radiation_type MoK\a
_diffrn_radiation_wavelength 0.71073
_diffrn_reflns_av_R_equivalents 0.0537
_diffrn_reflns_av_unetI/netI 0.0448
_diffrn_reflns_Laue_measured_fraction_full 0.999
_diffrn_reflns_Laue_measured_fraction_max 0.999
_diffrn_reflns_limit_h_max 18
_diffrn_reflns_limit_h_min -18
_diffrn_reflns_limit_k_max 36
_diffrn_reflns_limit_k_min -35
_diffrn_reflns_limit_l_max 10
_diffrn_reflns_limit_l_min -8
_diffrn_reflns_number 22566
_diffrn_reflns_point_group_measured_fraction_full 0.999
_diffrn_reflns_point_group_measured_fraction_max 0.999
_diffrn_reflns_theta_full 25.242
_diffrn_reflns_theta_max 25.250
_diffrn_reflns_theta_min 2.344
_exptl_absorpt_coefficient_mu 8.047
_exptl_absorpt_correction_type multi-scan
_exptl_absorpt_process_details
'SADABS 2016/2: Krause, L.,Herbst-Irmer,R.,Sheldrick G.M. & Stalke D.,J. Appl.Cryst.48 (2015)3-10'
_exptl_crystal_colour orange
_exptl_crystal_density_diffrn 2.699
_exptl_crystal_description BLOCK
_exptl_crystal_F_000 2964
_exptl_crystal_size_max 0.135
_exptl_crystal_size_mid 0.108
_exptl_crystal_size_min 0.011
_exptl_transmission_factor_max 0.7457
_exptl_transmission_factor_min 0.5043
_refine_diff_density_max 1.167
_refine_diff_density_min -2.052
_refine_diff_density_rms 0.174
_refine_ls_extinction_method none
_refine_ls_goodness_of_fit_ref 1.024
_refine_ls_hydrogen_treatment constr
_refine_ls_matrix_type full
_refine_ls_number_parameters 161
_refine_ls_number_reflns 3819
_refine_ls_number_restraints 6
_refine_ls_restrained_S_all 1.024
_refine_ls_R_factor_all 0.0614
_refine_ls_R_factor_gt 0.0356
_refine_ls_shift/su_max 0.002
_refine_ls_shift/su_mean 0.000
_refine_ls_structure_factor_coef Fsqd
_refine_ls_weighting_details 'w=1/[\s^2^(Fo^2^)+(0.0251P)^2^+13.6427P] where P=(Fo^2^+2Fc^2^)/3'
_refine_ls_weighting_scheme calc
_refine_ls_wR_factor_gt 0.0651
_refine_ls_wR_factor_ref 0.0707
_reflns_Friedel_coverage 0.000
_reflns_number_gt 2833
_reflns_number_total 3819
_reflns_threshold_expression 'I > 2\s(I)'
_cod_data_source_file c9cc03485d2.cif
_cod_data_source_block aaa1_a_sqd
_cod_depositor_comments
;
The following automatic conversions were performed:

'_exptl_absorpt_correction_type' value 'MULTI-SCAN' changed to
'multi-scan' according to
/home/data/users/saulius/crontab/automatic-downloads/rss-feeds/RSC/lib/dictionaries/cif_core.dic
dictionary named 'cif_core.dic' version 2.4.2 from 2011-04-26.

Automatic conversion script
Id: cif_fix_values 4973 2017-02-22 13:04:09Z antanas 
;
_cod_database_code 7123593
_shelx_shelxl_version_number 2014/7
_shelx_space_group_comment
;
The symmetry employed for this shelxl refinement is uniquely defined
by the following loop, which should always be used as a source of
symmetry information in preference to the above space-group names.
They are only intended as comments.
;

loop_
_space_group_symop_operation_xyz
'x, y, z'
'-x+1/2, -y, z+1/2'
'x+1/2, -y+1/2, -z+1/2'
'-x, y+1/2, -z'
'-x, -y, -z'
'x-1/2, y, -z-1/2'
'-x-1/2, y-1/2, z-1/2'
'x, -y-1/2, z'

loop_
_atom_site_label
_atom_site_type_symbol
_atom_site_fract_x
_atom_site_fract_y
_atom_site_fract_z
_atom_site_U_iso_or_equiv
_atom_site_adp_type
_atom_site_occupancy
_atom_site_site_symmetry_order
_atom_site_calc_flag
_atom_site_refinement_flags_posn
_atom_site_refinement_flags_adp
_atom_site_refinement_flags_occupancy
_atom_site_disorder_assembly
_atom_site_disorder_group
I4 I 0.02565(4) 0.7500 0.29333(7) 0.02796(17) Uani 1 2 d S T P A 1
I5 I 0.28656(4) 0.7500 0.45430(8) 0.03353(19) Uani 1 2 d S T P A 1
Sb3 Sb 0.13063(3) 0.68234(2) 0.48824(5) 0.02482(13) Uani 1 1 d . . . A 1
I3 I 0.23559(3) 0.62815(2) 0.68905(6) 0.04042(16) Uani 1 1 d . . . A 1
I2 I -0.02910(3) 0.62901(2) 0.53233(6) 0.04286(16) Uani 1 1 d . . . A 1
I6 I 0.07737(5) 0.7500 0.75028(8) 0.0427(2) Uani 1 2 d S T P A 1
I1B I 0.1777(4) 0.6247(4) 0.2545(10) 0.0369(14) Uani 0.45(2) 1 d . U P B 2
I1 I 0.1928(3) 0.6396(3) 0.2205(7) 0.0362(11) Uani 0.55(2) 1 d . . P A 1
O1 O 0.1310(4) 0.51184(17) 0.7170(6) 0.0463(14) Uani 1 1 d . . . . .
N2 N 0.9758(3) 0.60600(19) 0.0040(6) 0.0262(14) Uani 1 1 d . . . . .
O3 O 1.0381(4) 0.54606(16) -0.0949(6) 0.0470(15) Uani 1 1 d . . . . .
H3 H 1.0712 0.5400 -0.1634 0.071 Uiso 1 1 calc R U . . .
C4 C 1.0301(5) 0.5880(2) -0.0849(8) 0.0305(17) Uani 1 1 d . . . . .
H4 H 1.0649 0.6061 -0.1443 0.037 Uiso 1 1 calc R U . . .
N5 N 0.1489(4) 0.4966(2) 0.4757(7) 0.0386(16) Uani 1 1 d . . . . .
C6 C 0.1133(5) 0.5183(2) 0.5864(11) 0.044(2) Uani 1 1 d . . . . .
H6 H 0.0718 0.5401 0.5646 0.053 Uiso 1 1 calc R U . . .
C7 C 0.9676(5) 0.6545(2) 0.0165(10) 0.055(3) Uani 1 1 d . . . . .
H7A H 1.0089 0.6686 -0.0487 0.082 Uiso 1 1 calc R U . . .
H7B H 0.9796 0.6634 0.1160 0.082 Uiso 1 1 calc R U . . .
H7C H 0.9088 0.6633 -0.0098 0.082 Uiso 1 1 calc R U . . .
C8 C 0.9202(5) 0.5790(3) 0.1018(8) 0.050(2) Uani 1 1 d . . . . .
H8A H 0.9241 0.5483 0.0736 0.075 Uiso 1 1 calc R U . . .
H8B H 0.8601 0.5888 0.0942 0.075 Uiso 1 1 calc R U . . .
H8C H 0.9400 0.5824 0.2016 0.075 Uiso 1 1 calc R U . . .
C9 C 0.2145(5) 0.4626(3) 0.5039(9) 0.053(2) Uani 1 1 d . . . . .
H9A H 0.2718 0.4738 0.4792 0.080 Uiso 1 1 calc R U . . .
H9B H 0.2019 0.4368 0.4448 0.080 Uiso 1 1 calc R U . . .
H9C H 0.2131 0.4545 0.6062 0.080 Uiso 1 1 calc R U . . .
C10B C 0.1267(7) 0.5044(4) 0.3231(9) 0.083(4) Uani 1.00(2) 1 d . . P C 2
H10A H 0.1054 0.4772 0.2800 0.124 Uiso 1.00(2) 1 calc R U P C 2
H10B H 0.1782 0.5142 0.2709 0.124 Uiso 1.00(2) 1 calc R U P C 2
H10C H 0.0819 0.5269 0.3170 0.124 Uiso 1.00(2) 1 calc R U P C 2

loop_
_atom_site_aniso_label
_atom_site_aniso_U_11
_atom_site_aniso_U_22
_atom_site_aniso_U_33
_atom_site_aniso_U_23
_atom_site_aniso_U_13
_atom_site_aniso_U_12
I4 0.0317(4) 0.0245(4) 0.0276(4) 0.000 -0.0107(3) 0.000
I5 0.0251(4) 0.0276(4) 0.0479(5) 0.000 0.0098(3) 0.000
Sb3 0.0224(2) 0.0224(2) 0.0296(3) -0.0040(2) -0.0042(2) 0.0020(2)
I3 0.0262(3) 0.0453(3) 0.0497(4) 0.0233(3) -0.0055(2) 0.0006(2)
I2 0.0251(3) 0.0364(3) 0.0671(4) 0.0053(3) -0.0078(3) -0.0066(2)
I6 0.0667(5) 0.0360(4) 0.0256(4) 0.000 0.0112(4) 0.000
I1B 0.0373(13) 0.035(3) 0.0381(18) -0.0131(18) -0.0036(12) 0.0097(14)
I1 0.0378(10) 0.036(2) 0.0345(14) -0.0130(14) -0.0022(9) 0.0082(12)
O1 0.067(4) 0.031(3) 0.041(4) -0.009(3) 0.001(3) 0.013(3)
N2 0.021(3) 0.032(4) 0.025(3) -0.005(3) -0.005(3) 0.009(3)
O3 0.063(4) 0.028(3) 0.050(4) -0.004(3) 0.014(3) 0.008(3)
C4 0.036(4) 0.026(4) 0.029(4) 0.004(4) 0.003(4) 0.001(3)
N5 0.043(4) 0.032(4) 0.041(4) -0.003(3) 0.006(3) -0.003(3)
C6 0.045(5) 0.015(4) 0.072(7) 0.005(4) 0.003(5) 0.004(4)
C7 0.060(6) 0.027(5) 0.078(7) -0.023(5) -0.026(5) 0.015(4)
C8 0.054(6) 0.062(6) 0.033(5) 0.010(4) 0.023(4) 0.003(5)
C9 0.049(5) 0.052(6) 0.059(6) -0.025(5) 0.002(4) 0.012(4)
C10B 0.076(8) 0.129(11) 0.044(7) 0.015(6) 0.001(5) 0.015(7)

loop_
_atom_type_symbol
_atom_type_description
_atom_type_scat_dispersion_real
_atom_type_scat_dispersion_imag
_atom_type_scat_source
C C 0.0033 0.0016 'International Tables Vol C Tables 4.2.6.8 and 6.1.1.4'
H H 0.0000 0.0000 'International Tables Vol C Tables 4.2.6.8 and 6.1.1.4'
I I -0.4742 1.8119 'International Tables Vol C Tables 4.2.6.8 and 6.1.1.4'
N N 0.0061 0.0033 'International Tables Vol C Tables 4.2.6.8 and 6.1.1.4'
O O 0.0106 0.0060 'International Tables Vol C Tables 4.2.6.8 and 6.1.1.4'
Sb Sb -0.5866 1.5461 'International Tables Vol C Tables 4.2.6.8 and 6.1.1.4'

loop_
_geom_angle_atom_site_label_1
_geom_angle_atom_site_label_2
_geom_angle_atom_site_label_3
_geom_angle
_geom_angle_site_symmetry_3
Sb3 I4 Sb3 80.92(2) 8_575
Sb3 I5 Sb3 80.80(2) 8_575
I1 Sb3 I3 95.71(14) .
I1 Sb3 I2 98.1(2) .
I3 Sb3 I2 93.53(2) .
I1 Sb3 I4 88.77(15) .
I3 Sb3 I4 173.40(2) .
I2 Sb3 I4 90.612(19) .
I1 Sb3 I5 87.6(2) .
I3 Sb3 I5 90.607(19) .
I2 Sb3 I5 172.52(2) .
I4 Sb3 I5 84.735(18) .
I1 Sb3 I6 167.1(2) .
I3 Sb3 I6 91.53(2) .
I2 Sb3 I6 92.05(2) .
I4 Sb3 I6 83.179(19) .
I5 Sb3 I6 81.604(19) .
Sb3 I6 Sb3 77.89(2) 8_575
C4 N2 C7 121.7(7) .
C4 N2 C8 121.4(6) .
C7 N2 C8 116.9(6) .
O3 C4 N2 121.9(7) .
C6 N5 C10B 124.0(8) .
C6 N5 C9 119.8(7) .
C10B N5 C9 116.2(7) .
O1 C6 N5 124.7(7) .

loop_
_geom_bond_atom_site_label_1
_geom_bond_atom_site_label_2
_geom_bond_distance
_geom_bond_site_symmetry_2
I4 Sb3 3.1292(7) .
I4 Sb3 3.1293(7) 8_575
I5 Sb3 3.1329(7) .
I5 Sb3 3.1329(7) 8_575
Sb3 I1 2.905(4) .
Sb3 I3 2.9165(7) .
Sb3 I2 2.9321(7) .
Sb3 I6 3.2306(7) .
I6 Sb3 3.2306(7) 8_575
O1 C6 1.231(9) .
N2 C4 1.275(8) .
N2 C7 1.466(9) .
N2 C8 1.468(9) .
O3 C4 1.266(8) .
N5 C6 1.314(10) .
N5 C10B 1.445(10) .
N5 C9 1.449(9) .
